data_4344681
loop_
_publ_author_name
'Basalov, Ivan V.'
'Yurova, Olga S.'
'Cherkasov, Anton V.'
'Fukin, Georgy K.'
'Trifonov, Alexander A.'

_publ_section_title
;
 Amido Ln(II) Complexes Coordinated by Bi- and Tridentate Amidinate
 Ligands: Nonconventional Coordination Modes of Amidinate Ligands and
 Catalytic Activity in Intermolecular Hydrophosphination of Styrenes and
 Tolane.
;
_journal_issue 3
_journal_name_full 'Inorganic chemistry'
_journal_page_first 1236
_journal_page_last 1244
_journal_paper_doi 10.1021/acs.inorgchem.5b02450
_journal_volume 55
_journal_year 2016
_chemical_formula_moiety 'C34 H59 N3 O2 Si2 Sm'
_chemical_formula_sum 'C34 H59 N3 O2 Si2 Sm'
_chemical_formula_weight 748.37
_space_group_crystal_system monoclinic
_space_group_IT_number 14
_space_group_name_Hall '-P 2ybc'
_space_group_name_H-M_alt 'P 1 21/c 1'
_symmetry_space_group_name_Hall '-P 2ybc'
_symmetry_space_group_name_H-M 'P 1 21/c 1'
_atom_sites_solution_hydrogens geom
_atom_sites_solution_primary direct
_atom_sites_solution_secondary difmap
_audit_creation_method SHELXL-2014/7
_cell_angle_alpha 90
_cell_angle_beta 99.7015(16)
_cell_angle_gamma 90
_cell_formula_units_Z 4
_cell_length_a 20.4444(4)
_cell_length_b 10.4400(2)
_cell_length_c 17.8845(3)
_cell_measurement_reflns_used 15152
_cell_measurement_temperature 446(2)
_cell_measurement_theta_max 32.5986
_cell_measurement_theta_min 2.8996
_cell_volume 3762.67(12)
_computing_cell_refinement 'CrysAlisPro, Agilent Technologies'
_computing_data_collection 'CrysAlisPro, Agilent Technologies'
_computing_data_reduction 'CrysAlisPro, Agilent Technologies'
_computing_molecular_graphics 'SHELXTL (Sheldrick, 2000)'
_computing_publication_material 'SHELXTL (Sheldrick, 2000)'
_computing_structure_refinement 'SHELXL-2014/7 (Sheldrick, 2014)'
_computing_structure_solution 'SHELXS-97 (Sheldrick, 2008)'
_diffrn_ambient_temperature 446(2)
_diffrn_measured_fraction_theta_full 0.998
_diffrn_measured_fraction_theta_max 0.999
_diffrn_measurement_device_type 'Xcalibur, EOS (CCD)'
_diffrn_measurement_method '\w scans'
_diffrn_radiation_source 'fine-focus sealed tube'
_diffrn_radiation_type MoK\a
_diffrn_radiation_wavelength 0.71073
_diffrn_reflns_av_R_equivalents 0.0743
_diffrn_reflns_av_unetI/netI 0.0475
_diffrn_reflns_laue_measured_fraction_full 0.998
_diffrn_reflns_laue_measured_fraction_max 0.999
_diffrn_reflns_limit_h_max 28
_diffrn_reflns_limit_h_min -28
_diffrn_reflns_limit_k_max 14
_diffrn_reflns_limit_k_min -14
_diffrn_reflns_limit_l_max 25
_diffrn_reflns_limit_l_min -25
_diffrn_reflns_number 78861
_diffrn_reflns_point_group_measured_fraction_full 0.998
_diffrn_reflns_point_group_measured_fraction_max 0.999
_diffrn_reflns_theta_full 25.242
_diffrn_reflns_theta_max 30.000
_diffrn_reflns_theta_min 2.905
_exptl_absorpt_coefficient_mu 1.655
_exptl_absorpt_correction_T_max 1.000
_exptl_absorpt_correction_T_min 0.771
_exptl_absorpt_correction_type multi-scan
_exptl_absorpt_process_details
;
CrysAlisPro, Agilent Technologies, Version 1.171.37.35.
Empirical absorption correction using spherical harmonics, implemented
in SCALE3 ABSPACK scaling algorithm.
;
_exptl_crystal_colour black
_exptl_crystal_density_diffrn 1.321
_exptl_crystal_description plate
_exptl_crystal_F_000 1560
_exptl_crystal_size_max 0.400
_exptl_crystal_size_mid 0.200
_exptl_crystal_size_min 0.050
_refine_diff_density_max 0.713
_refine_diff_density_min -0.825
_refine_diff_density_rms 0.097
_refine_ls_extinction_method none
_refine_ls_goodness_of_fit_ref 1.014
_refine_ls_hydrogen_treatment constr
_refine_ls_matrix_type full
_refine_ls_number_parameters 398
_refine_ls_number_reflns 10964
_refine_ls_number_restraints 6
_refine_ls_restrained_S_all 1.014
_refine_ls_R_factor_all 0.0512
_refine_ls_R_factor_gt 0.0319
_refine_ls_shift/su_max 0.001
_refine_ls_shift/su_mean 0.000
_refine_ls_structure_factor_coef Fsqd
_refine_ls_weighting_details 'w=1/[\s^2^(Fo^2^)+(0.0238P)^2^+0.2652P] where P=(Fo^2^+2Fc^2^)/3'
_refine_ls_weighting_scheme calc
_refine_ls_wR_factor_gt 0.0578
_refine_ls_wR_factor_ref 0.0616
_reflns_Friedel_coverage 0.000
_reflns_number_gt 8672
_reflns_number_total 10964
_reflns_threshold_expression 'I > 2\s(I)'
_cod_data_source_file ic5b02450_si_001.cif
_cod_data_source_block smamd
_cod_original_cell_volume 3762.64(12)
_cod_database_code 4344681
_shelx_shelxl_version_number 2014/7
_shelx_space_group_comment
;
The symmetry employed for this shelxl refinement is uniquely defined
by the following loop, which should always be used as a source of
symmetry information in preference to the above space-group names.
They are only intended as comments.
;
_shelx_estimated_absorpt_t_min 0.557
_shelx_estimated_absorpt_t_max 0.922

loop_
_space_group_symop_operation_xyz
'x, y, z'
'-x, y+1/2, -z+1/2'
'-x, -y, -z'
'x, -y-1/2, z-1/2'

loop_
_atom_site_label
_atom_site_type_symbol
_atom_site_fract_x
_atom_site_fract_y
_atom_site_fract_z
_atom_site_U_iso_or_equiv
_atom_site_adp_type
_atom_site_occupancy
_atom_site_site_symmetry_order
_atom_site_calc_flag
_atom_site_refinement_flags_posn
_atom_site_refinement_flags_adp
_atom_site_refinement_flags_occupancy
_atom_site_disorder_assembly
_atom_site_disorder_group
Sm1 Sm 0.26899(2) 0.48910(2) 0.12752(2) 0.01347(3) Uani 1 1 d . . . . .
Si1 Si 0.40909(3) 0.64886(6) 0.08551(4) 0.01813(13) Uani 1 1 d . . . . .
Si2 Si 0.38286(3) 0.70721(6) 0.24346(4) 0.01992(14) Uani 1 1 d . . . . .
O1 O 0.31879(8) 0.35483(15) 0.24608(10) 0.0210(4) Uani 1 1 d . . . . .
O2 O 0.30375(8) 0.28550(15) 0.06102(9) 0.0206(4) Uani 1 1 d . . . . .
N1 N 0.19430(9) 0.44113(17) 0.22625(11) 0.0159(4) Uani 1 1 d . . . . .
N2 N 0.10592(9) 0.57510(16) 0.17642(11) 0.0145(4) Uani 1 1 d . . . . .
N3 N 0.36642(9) 0.63149(17) 0.15846(11) 0.0178(4) Uani 1 1 d . . . . .
C1 C 0.20626(12) 0.3193(2) 0.25599(13) 0.0184(5) Uani 1 1 d . . . . .
C2 C 0.27168(12) 0.2699(2) 0.26563(13) 0.0194(5) Uani 1 1 d . . . . .
C3 C 0.28739(14) 0.1458(2) 0.28963(14) 0.0262(6) Uani 1 1 d . . . . .
H3A H 0.3312 0.1179 0.2964 0.031 Uiso 1 1 calc R U . . .
C4 C 0.23765(15) 0.0632(2) 0.30351(15) 0.0310(6) Uani 1 1 d . . . . .
H4A H 0.2478 -0.0203 0.3194 0.037 Uiso 1 1 calc R U . . .
C5 C 0.17301(14) 0.1063(2) 0.29347(15) 0.0289(6) Uani 1 1 d . . . . .
H5A H 0.1395 0.0512 0.3024 0.035 Uiso 1 1 calc R U . . .
C6 C 0.15737(13) 0.2315(2) 0.27004(14) 0.0229(5) Uani 1 1 d . . . . .
H6A H 0.1133 0.2580 0.2635 0.027 Uiso 1 1 calc R U . . .
C7 C 0.38783(12) 0.3241(2) 0.27165(16) 0.0272(6) Uani 1 1 d . . . . .
H7A H 0.3962 0.3182 0.3260 0.041 Uiso 1 1 calc R U . . .
H7B H 0.4152 0.3901 0.2557 0.041 Uiso 1 1 calc R U . . .
H7C H 0.3980 0.2437 0.2502 0.041 Uiso 1 1 calc R U . . .
C8 C 0.13801(10) 0.5100(2) 0.23301(12) 0.0153(4) Uani 1 1 d . . . . .
C9 C 0.11349(11) 0.5361(2) 0.30915(14) 0.0201(5) Uani 1 1 d . . . . .
C10 C 0.15598(13) 0.4762(2) 0.37888(14) 0.0298(6) Uani 1 1 d . . . . .
H10A H 0.1502 0.3850 0.3774 0.045 Uiso 1 1 calc R U . . .
H10B H 0.1426 0.5097 0.4240 0.045 Uiso 1 1 calc R U . . .
H10C H 0.2018 0.4964 0.3790 0.045 Uiso 1 1 calc R U . . .
C11 C 0.04072(12) 0.4940(3) 0.30340(16) 0.0334(6) Uani 1 1 d . . . . .
H11A H 0.0379 0.4024 0.2988 0.050 Uiso 1 1 calc R U . . .
H11B H 0.0146 0.5328 0.2596 0.050 Uiso 1 1 calc R U . . .
H11C H 0.0242 0.5204 0.3482 0.050 Uiso 1 1 calc R U . . .
C12 C 0.11667(13) 0.6825(2) 0.32102(15) 0.0281(6) Uani 1 1 d . . . . .
H12A H 0.1011 0.7036 0.3672 0.042 Uiso 1 1 calc R U . . .
H12B H 0.0892 0.7239 0.2791 0.042 Uiso 1 1 calc R U . . .
H12C H 0.1617 0.7111 0.3241 0.042 Uiso 1 1 calc R U . . .
C13 C 0.12843(10) 0.5671(2) 0.10663(13) 0.0139(4) Uani 1 1 d . . . . .
C14 C 0.15965(10) 0.67746(19) 0.08149(13) 0.0137(4) Uani 1 1 d . . . . .
C15 C 0.18382(11) 0.6714(2) 0.01357(13) 0.0165(5) Uani 1 1 d . . . . .
H15A H 0.2048 0.7426 -0.0029 0.020 Uiso 1 1 calc R U . . .
C16 C 0.17726(11) 0.5608(2) -0.03037(13) 0.0176(5) Uani 1 1 d . . . . .
H16A H 0.1949 0.5573 -0.0750 0.021 Uiso 1 1 calc R U . . .
C17 C 0.14420(11) 0.4552(2) -0.00713(13) 0.0168(5) Uani 1 1 d . . . . .
H17A H 0.1386 0.3826 -0.0377 0.020 Uiso 1 1 calc R U . . .
C18 C 0.11930(10) 0.45580(19) 0.06084(13) 0.0144(4) Uani 1 1 d . . . . .
C19 C 0.16442(11) 0.79955(19) 0.12890(13) 0.0168(5) Uani 1 1 d . . . . .
H19A H 0.1771 0.7747 0.1822 0.020 Uiso 1 1 calc R U . . .
C20 C 0.09603(12) 0.8641(2) 0.12019(15) 0.0245(5) Uani 1 1 d . . . . .
H20A H 0.0641 0.8040 0.1328 0.037 Uiso 1 1 calc R U . . .
H20B H 0.0829 0.8921 0.0687 0.037 Uiso 1 1 calc R U . . .
H20C H 0.0984 0.9366 0.1536 0.037 Uiso 1 1 calc R U . . .
C21 C 0.21658(12) 0.8947(2) 0.11036(15) 0.0231(5) Uani 1 1 d . . . . .
H21A H 0.2587 0.8523 0.1144 0.035 Uiso 1 1 calc R U . . .
H21B H 0.2202 0.9649 0.1455 0.035 Uiso 1 1 calc R U . . .
H21C H 0.2035 0.9263 0.0597 0.035 Uiso 1 1 calc R U . . .
C22 C 0.08133(10) 0.34095(19) 0.08368(14) 0.0171(5) Uani 1 1 d D . . . .
H22A H 0.0779 0.3507 0.1374 0.021 Uiso 0.796(6) 1 calc R U P A 1
H22B H 0.0970 0.3250 0.1377 0.021 Uiso 0.204(6) 1 calc R U P A 2
C23 C 0.11679(19) 0.2136(3) 0.0747(2) 0.0269(8) Uani 0.796(6) 1 d D . P A 1
H23A H 0.0911 0.1442 0.0897 0.040 Uiso 0.796(6) 1 calc R U P A 1
H23B H 0.1217 0.2026 0.0226 0.040 Uiso 0.796(6) 1 calc R U P A 1
H23C H 0.1598 0.2144 0.1061 0.040 Uiso 0.796(6) 1 calc R U P A 1
C24 C 0.01082(15) 0.3374(4) 0.0383(3) 0.0321(10) Uani 0.796(6) 1 d D . P A 1
H24A H -0.0123 0.2644 0.0535 0.048 Uiso 0.796(6) 1 calc R U P A 1
H24B H -0.0123 0.4142 0.0477 0.048 Uiso 0.796(6) 1 calc R U P A 1
H24C H 0.0128 0.3314 -0.0149 0.048 Uiso 0.796(6) 1 calc R U P A 1
C23' C 0.0894(8) 0.2167(9) 0.0412(9) 0.0269(8) Uani 0.204(6) 1 d D . P A 2
H23D H 0.0637 0.1502 0.0595 0.040 Uiso 0.204(6) 1 calc R U P A 2
H23E H 0.0742 0.2293 -0.0121 0.040 Uiso 0.204(6) 1 calc R U P A 2
H23F H 0.1354 0.1923 0.0494 0.040 Uiso 0.204(6) 1 calc R U P A 2
C24' C 0.0070(4) 0.3755(15) 0.0740(10) 0.0321(10) Uani 0.204(6) 1 d D . P A 2
H24D H -0.0174 0.3036 0.0883 0.048 Uiso 0.204(6) 1 calc R U P A 2
H24E H 0.0013 0.4474 0.1057 0.048 Uiso 0.204(6) 1 calc R U P A 2
H24F H -0.0091 0.3971 0.0220 0.048 Uiso 0.204(6) 1 calc R U P A 2
C25 C 0.42476(14) 0.8186(2) 0.05760(18) 0.0358(7) Uani 1 1 d . . . . .
H25A H 0.4563 0.8580 0.0967 0.054 Uiso 1 1 calc R U . . .
H25B H 0.3839 0.8658 0.0509 0.054 Uiso 1 1 calc R U . . .
H25C H 0.4421 0.8184 0.0109 0.054 Uiso 1 1 calc R U . . .
C26 C 0.49282(11) 0.5691(2) 0.10236(16) 0.0265(6) Uani 1 1 d . . . . .
H26A H 0.5198 0.6066 0.1460 0.040 Uiso 1 1 calc R U . . .
H26B H 0.5138 0.5808 0.0587 0.040 Uiso 1 1 calc R U . . .
H26C H 0.4875 0.4793 0.1110 0.040 Uiso 1 1 calc R U . . .
C27 C 0.36176(12) 0.5753(2) -0.00379(15) 0.0250(5) Uani 1 1 d . . . . .
H27A H 0.3546 0.4859 0.0046 0.037 Uiso 1 1 calc R U . . .
H27B H 0.3869 0.5847 -0.0442 0.037 Uiso 1 1 calc R U . . .
H27C H 0.3198 0.6177 -0.0172 0.037 Uiso 1 1 calc R U . . .
C28 C 0.45944(12) 0.6506(3) 0.30974(16) 0.0315(6) Uani 1 1 d . . . . .
H28A H 0.4510 0.5680 0.3298 0.047 Uiso 1 1 calc R U . . .
H28B H 0.4702 0.7105 0.3507 0.047 Uiso 1 1 calc R U . . .
H28C H 0.4959 0.6445 0.2824 0.047 Uiso 1 1 calc R U . . .
C29 C 0.39537(13) 0.8856(2) 0.23786(16) 0.0313(6) Uani 1 1 d . . . . .
H29A H 0.3598 0.9221 0.2024 0.047 Uiso 1 1 calc R U . . .
H29B H 0.4368 0.9025 0.2213 0.047 Uiso 1 1 calc R U . . .
H29C H 0.3959 0.9229 0.2870 0.047 Uiso 1 1 calc R U . . .
C30 C 0.31221(12) 0.6854(2) 0.29753(16) 0.0290(6) Uani 1 1 d . . . . .
H30A H 0.2735 0.7283 0.2713 0.044 Uiso 1 1 calc R U . . .
H30B H 0.3242 0.7210 0.3475 0.044 Uiso 1 1 calc R U . . .
H30C H 0.3029 0.5957 0.3014 0.044 Uiso 1 1 calc R U . . .
C31 C 0.36949(12) 0.2320(2) 0.08403(15) 0.0266(6) Uani 1 1 d . . . . .
H31A H 0.3689 0.1656 0.1219 0.032 Uiso 1 1 calc R U . . .
H31B H 0.4006 0.2980 0.1050 0.032 Uiso 1 1 calc R U . . .
C32 C 0.38839(12) 0.1771(2) 0.01277(17) 0.0294(6) Uani 1 1 d . . . . .
H32A H 0.4209 0.1091 0.0241 0.035 Uiso 1 1 calc R U . . .
H32B H 0.4057 0.2426 -0.0170 0.035 Uiso 1 1 calc R U . . .
C33 C 0.32187(12) 0.1257(2) -0.02782(15) 0.0235(5) Uani 1 1 d . . . . .
H33A H 0.3213 0.1180 -0.0820 0.028 Uiso 1 1 calc R U . . .
H33B H 0.3118 0.0430 -0.0077 0.028 Uiso 1 1 calc R U . . .
C34 C 0.27373(12) 0.2275(2) -0.01056(14) 0.0239(5) Uani 1 1 d . . . . .
H34A H 0.2668 0.2913 -0.0505 0.029 Uiso 1 1 calc R U . . .
H34B H 0.2313 0.1894 -0.0062 0.029 Uiso 1 1 calc R U . . .

loop_
_atom_site_aniso_label
_atom_site_aniso_U_11
_atom_site_aniso_U_22
_atom_site_aniso_U_33
_atom_site_aniso_U_23
_atom_site_aniso_U_13
_atom_site_aniso_U_12
Sm1 0.01256(5) 0.01640(5) 0.01136(5) 0.00029(5) 0.00178(4) 0.00117(5)
Si1 0.0170(3) 0.0177(3) 0.0201(4) 0.0017(3) 0.0042(3) 0.0002(2)
Si2 0.0158(3) 0.0232(3) 0.0199(4) -0.0051(3) 0.0004(3) -0.0011(2)
O1 0.0172(8) 0.0260(8) 0.0190(9) 0.0044(7) 0.0007(7) 0.0069(6)
O2 0.0238(9) 0.0231(8) 0.0140(9) -0.0038(7) 0.0001(7) 0.0030(7)
N1 0.0146(9) 0.0189(9) 0.0141(10) 0.0037(7) 0.0019(8) 0.0021(7)
N2 0.0154(9) 0.0170(9) 0.0115(10) 0.0000(7) 0.0034(8) 0.0013(7)
N3 0.0168(10) 0.0173(9) 0.0194(11) -0.0011(8) 0.0029(8) 0.0009(7)
C1 0.0244(12) 0.0214(11) 0.0088(11) 0.0007(9) 0.0009(9) 0.0009(9)
C2 0.0251(12) 0.0227(11) 0.0103(11) 0.0010(9) 0.0030(10) 0.0046(9)
C3 0.0404(15) 0.0244(12) 0.0148(13) 0.0017(10) 0.0076(11) 0.0144(11)
C4 0.0574(19) 0.0195(12) 0.0177(14) 0.0032(10) 0.0108(13) 0.0072(12)
C5 0.0486(17) 0.0239(12) 0.0150(13) 0.0022(10) 0.0077(12) -0.0066(11)
C6 0.0280(13) 0.0255(12) 0.0140(12) 0.0046(10) 0.0005(10) -0.0009(10)
C7 0.0192(12) 0.0387(14) 0.0231(15) 0.0039(11) 0.0021(11) 0.0083(10)
C8 0.0137(10) 0.0189(10) 0.0136(10) -0.0013(9) 0.0033(8) -0.0045(8)
C9 0.0194(11) 0.0294(12) 0.0123(11) -0.0003(9) 0.0050(9) -0.0004(9)
C10 0.0359(15) 0.0420(15) 0.0114(12) 0.0011(11) 0.0038(11) 0.0029(12)
C11 0.0251(13) 0.0519(17) 0.0263(14) -0.0038(13) 0.0138(11) -0.0080(12)
C12 0.0310(14) 0.0361(14) 0.0192(14) -0.0077(11) 0.0100(11) 0.0022(11)
C13 0.0109(10) 0.0178(10) 0.0120(11) 0.0032(8) -0.0012(8) 0.0021(8)
C14 0.0136(10) 0.0148(10) 0.0115(11) 0.0005(8) -0.0009(9) 0.0017(8)
C15 0.0173(11) 0.0165(10) 0.0152(12) 0.0034(9) 0.0009(9) -0.0005(8)
C16 0.0208(12) 0.0219(11) 0.0101(11) 0.0010(9) 0.0027(9) 0.0019(9)
C17 0.0177(11) 0.0184(10) 0.0127(11) -0.0037(8) -0.0025(9) 0.0023(8)
C18 0.0140(10) 0.0153(10) 0.0130(11) 0.0023(8) -0.0010(9) 0.0025(8)
C19 0.0203(12) 0.0161(10) 0.0135(11) 0.0002(8) 0.0018(9) 0.0014(8)
C20 0.0244(13) 0.0198(11) 0.0296(15) -0.0038(10) 0.0057(11) 0.0041(9)
C21 0.0251(13) 0.0214(11) 0.0223(14) -0.0033(10) 0.0031(11) -0.0041(9)
C22 0.0172(11) 0.0187(10) 0.0149(12) 0.0018(9) 0.0011(9) -0.0011(8)
C23 0.035(2) 0.0177(13) 0.028(2) 0.0015(14) 0.0073(16) -0.0013(13)
C24 0.0250(16) 0.034(2) 0.034(3) 0.0112(17) -0.0040(16) -0.0111(14)
C23' 0.035(2) 0.0177(13) 0.028(2) 0.0015(14) 0.0073(16) -0.0013(13)
C24' 0.0250(16) 0.034(2) 0.034(3) 0.0112(17) -0.0040(16) -0.0111(14)
C25 0.0430(17) 0.0252(13) 0.0427(19) 0.0078(12) 0.0173(15) -0.0023(12)
C26 0.0193(13) 0.0327(13) 0.0276(15) -0.0018(11) 0.0039(11) 0.0004(10)
C27 0.0218(13) 0.0343(13) 0.0193(13) 0.0028(11) 0.0046(11) 0.0009(10)
C28 0.0261(14) 0.0382(15) 0.0279(16) -0.0057(12) -0.0024(12) 0.0022(11)
C29 0.0320(15) 0.0283(13) 0.0312(16) -0.0097(11) -0.0017(12) -0.0041(11)
C30 0.0215(13) 0.0384(14) 0.0270(15) -0.0127(12) 0.0036(11) -0.0029(11)
C31 0.0254(13) 0.0251(12) 0.0264(15) -0.0009(11) -0.0039(11) 0.0044(10)
C32 0.0229(13) 0.0283(13) 0.0373(17) -0.0043(12) 0.0058(12) 0.0041(10)
C33 0.0278(13) 0.0229(12) 0.0212(14) -0.0053(10) 0.0075(11) 0.0036(10)
C34 0.0265(13) 0.0279(12) 0.0156(13) -0.0056(10) -0.0012(10) 0.0019(10)

loop_
_atom_type_symbol
_atom_type_description
_atom_type_scat_dispersion_real
_atom_type_scat_dispersion_imag
_atom_type_scat_source
C C 0.0033 0.0016 'International Tables Vol C Tables 4.2.6.8 and 6.1.1.4'
H H 0.0000 0.0000 'International Tables Vol C Tables 4.2.6.8 and 6.1.1.4'
N N 0.0061 0.0033 'International Tables Vol C Tables 4.2.6.8 and 6.1.1.4'
O O 0.0106 0.0060 'International Tables Vol C Tables 4.2.6.8 and 6.1.1.4'
Sm Sm -0.1638 3.4418 'International Tables Vol C Tables 4.2.6.8 and 6.1.1.4'
Si Si 0.0817 0.0704 'International Tables Vol C Tables 4.2.6.8 and 6.1.1.4'

loop_
_geom_angle_atom_site_label_1
_geom_angle_atom_site_label_2
_geom_angle_atom_site_label_3
_geom_angle
N3 Sm1 N1 120.85(6)
N3 Sm1 O2 108.84(6)
N1 Sm1 O2 113.31(5)
N3 Sm1 O1 87.23(6)
N1 Sm1 O1 62.06(5)
O2 Sm1 O1 80.35(5)
N3 Sm1 C13 126.40(6)
N1 Sm1 C13 57.45(6)
O2 Sm1 C13 120.31(6)
O1 Sm1 C13 119.41(6)
N3 Sm1 C14 101.72(6)
N1 Sm1 C14 79.28(6)
O2 Sm1 C14 131.57(6)
O1 Sm1 C14 138.69(6)
C13 Sm1 C14 27.79(6)
N3 Si1 C26 113.66(11)
N3 Si1 C25 115.90(11)
C26 Si1 C25 105.55(12)
N3 Si1 C27 110.53(10)
C26 Si1 C27 106.17(12)
C25 Si1 C27 104.17(13)
N3 Si2 C30 110.53(11)
N3 Si2 C29 114.91(12)
C30 Si2 C29 105.64(12)
N3 Si2 C28 115.72(11)
C30 Si2 C28 105.41(13)
C29 Si2 C28 103.69(12)
C2 O1 C7 117.27(18)
C2 O1 Sm1 110.77(13)
C7 O1 Sm1 127.21(14)
C31 O2 C34 108.83(17)
C31 O2 Sm1 119.88(13)
C34 O2 Sm1 129.59(13)
C8 N1 C1 122.77(19)
C8 N1 Sm1 124.02(14)
C1 N1 Sm1 110.85(14)
C8 N2 C13 117.57(18)
Si2 N3 Si1 126.11(11)
Si2 N3 Sm1 120.76(10)
Si1 N3 Sm1 113.04(10)
N1 C1 C6 125.5(2)
N1 C1 C2 118.9(2)
C6 C1 C2 115.2(2)
C3 C2 O1 122.5(2)
C3 C2 C1 122.9(2)
O1 C2 C1 114.54(19)
C2 C3 C4 119.9(2)
C5 C4 C3 119.3(2)
C4 C5 C6 120.8(2)
C5 C6 C1 122.0(2)
N2 C8 N1 121.5(2)
N2 C8 C9 113.30(19)
N1 C8 C9 124.47(19)
C10 C9 C11 110.4(2)
C10 C9 C12 106.7(2)
C11 C9 C12 108.1(2)
C10 C9 C8 114.87(19)
C11 C9 C8 110.04(19)
C12 C9 C8 106.39(19)
N2 C13 C18 122.15(19)
N2 C13 C14 117.62(19)
C18 C13 C14 120.2(2)
N2 C13 Sm1 111.24(13)
C18 C13 Sm1 82.95(12)
C14 C13 Sm1 77.56(12)
C15 C14 C13 118.9(2)
C15 C14 C19 121.73(19)
C13 C14 C19 119.3(2)
C15 C14 Sm1 81.44(12)
C13 C14 Sm1 74.64(11)
C19 C14 Sm1 114.98(13)
C14 C15 C16 121.2(2)
C15 C16 C17 119.6(2)
C16 C17 C18 121.6(2)
C17 C18 C13 118.4(2)
C17 C18 C22 120.5(2)
C13 C18 C22 121.0(2)
C14 C19 C21 113.74(19)
C14 C19 C20 109.79(18)
C21 C19 C20 110.37(18)
C18 C22 C23' 115.7(6)
C18 C22 C24 110.7(2)
C18 C22 C23 112.5(2)
C24 C22 C23 110.0(2)
C18 C22 C24' 108.8(6)
C23' C22 C24' 109.3(8)
O2 C31 C32 105.3(2)
C31 C32 C33 101.6(2)
C34 C33 C32 102.35(19)
O2 C34 C33 106.21(19)

loop_
_geom_bond_atom_site_label_1
_geom_bond_atom_site_label_2
_geom_bond_distance
Sm1 N3 2.4722(18)
Sm1 N1 2.5708(19)
Sm1 O2 2.5927(15)
Sm1 O1 2.6019(16)
Sm1 C13 2.949(2)
Sm1 C14 2.987(2)
Si1 N3 1.697(2)
Si1 C26 1.881(2)
Si1 C25 1.883(2)
Si1 C27 1.886(3)
Si2 N3 1.696(2)
Si2 C30 1.883(3)
Si2 C29 1.885(3)
Si2 C28 1.892(3)
O1 C2 1.396(3)
O1 C7 1.445(3)
O2 C31 1.450(3)
O2 C34 1.455(3)
N1 C8 1.380(3)
N1 C1 1.384(3)
N2 C8 1.301(3)
N2 C13 1.404(3)
C1 C6 1.410(3)
C1 C2 1.417(3)
C2 C3 1.386(3)
C3 C4 1.387(4)
C4 C5 1.379(4)
C5 C6 1.393(3)
C8 C9 1.553(3)
C9 C10 1.528(3)
C9 C11 1.538(3)
C9 C12 1.543(3)
C13 C18 1.416(3)
C13 C14 1.426(3)
C14 C15 1.388(3)
C14 C19 1.525(3)
C15 C16 1.391(3)
C16 C17 1.392(3)
C17 C18 1.395(3)
C18 C22 1.521(3)
C19 C21 1.534(3)
C19 C20 1.536(3)
C22 C23' 1.527(7)
C22 C24 1.531(3)
C22 C23 1.536(3)
C22 C24' 1.543(7)
C31 C32 1.506(4)
C32 C33 1.527(3)
C33 C34 1.515(3)
